data_1554843
loop_
_publ_author_name
'Devillard, Marc'
'Regnier, Vianney'
'Pecaut, Jacques'
'Martin, David'

_publ_section_title
;
 Stable dicationic dioxoliums and fate of their dioxolyl radicals
;
_journal_issue 18
_journal_name_full 'Organic Chemistry Frontiers'
_journal_page_first 3184
_journal_paper_doi 10.1039/C9QO00298G
_journal_volume 6
_journal_year 2019
_chemical_formula_moiety 'C16 H23 Cl N3 O2, F6 P'
_chemical_formula_sum 'C16 H23 Cl F6 N3 O2 P'
_chemical_formula_weight 469.79
_chemical_name_common 1a
_space_group_crystal_system monoclinic
_space_group_IT_number 9
_space_group_name_Hall 'C -2yc'
_space_group_name_H-M_alt 'C 1 c 1'
_atom_sites_solution_hydrogens geom
_audit_creation_date 2017-12-04
_audit_creation_method
;
Olex2 1.2
(compiled 2015.09.30 svn.r3233 for OlexSys, GUI svn.r5103)
;
_audit_update_record
;
2019-02-21 deposited with the CCDC.	2019-03-18 downloaded from the CCDC.
;
_cell_angle_alpha 90
_cell_angle_beta 92.991(3)
_cell_angle_gamma 90
_cell_formula_units_Z 4
_cell_length_a 10.7226(3)
_cell_length_b 12.3939(3)
_cell_length_c 15.6108(4)
_cell_measurement_reflns_used 1918
_cell_measurement_temperature 123(40)
_cell_measurement_theta_max 31.3980
_cell_measurement_theta_min 2.5090
_cell_volume 2071.77(9)
_computing_cell_refinement 'CrysAlisPro 1.171.38.41r (Rigaku OD, 2015)'
_computing_data_collection 'CrysAlisPro 1.171.38.41r (Rigaku OD, 2015)'
_computing_data_reduction 'CrysAlisPro 1.171.38.41r (Rigaku OD, 2015)'
_computing_molecular_graphics 'Olex2 (Dolomanov et al., 2009)'
_computing_publication_material 'Olex2 (Dolomanov et al., 2009)'
_computing_structure_refinement 'ShelXL (Sheldrick, 2015)'
_computing_structure_solution 'ShelXT (Sheldrick, 2015)'
_diffrn_ambient_environment N~2~
_diffrn_ambient_temperature 123(40)
_diffrn_detector 'CCD plate'
_diffrn_detector_area_resol_mean 15.9653
_diffrn_detector_type Sapphire3
_diffrn_measured_fraction_theta_full 1.000
_diffrn_measured_fraction_theta_max 0.997
_diffrn_measurement_details
;
List of Runs (angles in degrees, time in seconds):

  # Type    Start    End  Width  t~exp~   \w     \q     \k     \f   Frames
#--------------------------------------------------------------------------
  1  \w     35.00 101.00   1.00   10.00    --   25.56 178.00  30.00   66
  2  \w    -22.00  67.00   1.00   10.00    --   25.56 -99.00  30.00   89
  3  \w    -30.00  71.00   1.00   10.00    --   25.56   0.00-150.00  101
;
_diffrn_measurement_device 'four-circle diffractometer'
_diffrn_measurement_device_type 'Xcalibur, Sapphire3'
_diffrn_measurement_method '\w scans'
_diffrn_orient_matrix_type 'CrysAlisPro convention (1999,Acta A55,543-557)'
_diffrn_orient_matrix_UB_11 -0.0206072000
_diffrn_orient_matrix_UB_12 -0.0537240000
_diffrn_orient_matrix_UB_13 0.0059167000
_diffrn_orient_matrix_UB_21 -0.0444154000
_diffrn_orient_matrix_UB_22 0.0186442000
_diffrn_orient_matrix_UB_23 0.0286972000
_diffrn_orient_matrix_UB_31 -0.0446429000
_diffrn_orient_matrix_UB_32 0.0062604000
_diffrn_orient_matrix_UB_33 -0.0348105000
_diffrn_radiation_monochromator graphite
_diffrn_radiation_probe x-ray
_diffrn_radiation_type MoK\a
_diffrn_radiation_wavelength 0.71073
_diffrn_reflns_av_R_equivalents 0.0207
_diffrn_reflns_av_unetI/netI 0.0347
_diffrn_reflns_Laue_measured_fraction_full 1.000
_diffrn_reflns_Laue_measured_fraction_max 0.997
_diffrn_reflns_limit_h_max 15
_diffrn_reflns_limit_h_min -15
_diffrn_reflns_limit_k_max 5
_diffrn_reflns_limit_k_min -17
_diffrn_reflns_limit_l_max 11
_diffrn_reflns_limit_l_min -22
_diffrn_reflns_number 6369
_diffrn_reflns_point_group_measured_fraction_full 0.690
_diffrn_reflns_point_group_measured_fraction_max 0.646
_diffrn_reflns_theta_full 26.000
_diffrn_reflns_theta_max 30.507
_diffrn_reflns_theta_min 2.514
_diffrn_source 'fine-focus sealed X-ray tube'
_diffrn_source_type 'Enhance (Mo) X-ray Source'
_exptl_absorpt_coefficient_mu 0.332
_exptl_absorpt_correction_T_max 0.936
_exptl_absorpt_correction_T_min 0.887
_exptl_absorpt_correction_type analytical
_exptl_absorpt_process_details
;
CrysAlisPro 1.171.38.41r (Rigaku Oxford Diffraction, 2015)
Analytical numeric absorption correction using a multifaceted crystal
			model based on expressions derived by R.C. Clark & J.S. Reid.
(Clark, R. C. & Reid, J. S. (1995). Acta Cryst. A51, 887-897)
Empirical absorption correction using spherical harmonics,
 implemented in SCALE3 ABSPACK scaling algorithm.
;
_exptl_crystal_colour 'translucent colourless'
_exptl_crystal_density_diffrn 1.506
_exptl_crystal_description block
_exptl_crystal_F_000 968
_exptl_crystal_size_max 0.405
_exptl_crystal_size_mid 0.204
_exptl_crystal_size_min 0.14
_refine_diff_density_max 0.453
_refine_diff_density_min -0.311
_refine_diff_density_rms 0.055
_refine_ls_abs_structure_details
;
 Flack x determined using 783 quotients [(I+)-(I-)]/[(I+)+(I-)]
 (Parsons, Flack and Wagner, Acta Cryst. B69 (2013) 249-259).
;
_refine_ls_abs_structure_Flack 0.01(6)
_refine_ls_extinction_method none
_refine_ls_goodness_of_fit_ref 1.038
_refine_ls_hydrogen_treatment constr
_refine_ls_matrix_type full
_refine_ls_number_parameters 312
_refine_ls_number_reflns 4090
_refine_ls_number_restraints 140
_refine_ls_restrained_S_all 1.138
_refine_ls_R_factor_all 0.0509
_refine_ls_R_factor_gt 0.0434
_refine_ls_shift/su_max 0.001
_refine_ls_shift/su_mean 0.000
_refine_ls_structure_factor_coef Fsqd
_refine_ls_weighting_details 'w=1/[\s^2^(Fo^2^)+(0.0543P)^2^+1.6642P] where P=(Fo^2^+2Fc^2^)/3'
_refine_ls_weighting_scheme calc
_refine_ls_wR_factor_gt 0.1061
_refine_ls_wR_factor_ref 0.1107
_reflns_Friedel_coverage 0.294
_reflns_Friedel_fraction_full 0.379
_reflns_Friedel_fraction_max 0.294
_reflns_number_gt 3656
_reflns_number_total 4090
_reflns_threshold_expression 'I > 2\s(I)'
_cod_data_source_file c9qo00298g2.cif
_cod_data_source_block 1a
_cod_original_cell_volume 2071.75(10)
_cod_database_code 1554843
_chemical_oxdiff_formula 'C10 H10 N4 P F6'
_shelx_space_group_comment
;
The symmetry employed for this shelxl refinement is uniquely defined
by the following loop, which should always be used as a source of
symmetry information in preference to the above space-group names.
They are only intended as comments.
;
_reflns_odcompleteness_completeness 99.61
_reflns_odcompleteness_iscentric 1
_reflns_odcompleteness_theta 30.44
_olex2_refinement_description
;
1. Fixed Uiso
 At 1.2 times of:
  All C(H) groups
 At 1.5 times of:
  All C(H,H,H) groups
2. Uiso/Uaniso restraints and constraints
F6B \\sim F3B \\sim F2B \\sim F1B \\sim F2 \\sim F4 \\sim F5B \\sim F6 \\sim F3
\\sim F5 \\sim F1 \\sim F4B: within 1.7A with sigma of 0.01 and sigma for
terminal atoms of 0.01
Uanis(F6B) \\sim Ueq, Uanis(F3B) \\sim Ueq, Uanis(F2B) \\sim Ueq, Uanis(F1B)
\\sim Ueq, Uanis(F2) \\sim Ueq, Uanis(F4) \\sim Ueq, Uanis(F5B) \\sim Ueq,
Uanis(F6) \\sim Ueq, Uanis(F3) \\sim Ueq, Uanis(F5) \\sim Ueq, Uanis(F1) \\sim
Ueq, Uanis(F4B) \\sim Ueq: with sigma of 0.01 and sigma for terminal atoms of
0.01
3. Others
 Sof(F1B)=Sof(F2B)=Sof(F3B)=Sof(F4B)=Sof(F5B)=Sof(F6B)=1-FVAR(1)
 Sof(F1)=Sof(F2)=Sof(F3)=Sof(F4)=Sof(F5)=Sof(F6)=FVAR(1)
4.a :
 F1B(F2B,F3B,F4B,F5B,F6B)
4.b Aromatic/amide H refined with riding coordinates:
 C12(H12), C13(H13), C14(H14), C15(H15), C16(H16)
4.c Idealised Me refined as rotating group:
 C4(H4A,H4B,H4C), C5(H5A,H5B,H5C), C6(H6A,H6B,H6C), C7(H7A,H7B,H7C), C8(H8A,
 H8B,H8C), C9(H9A,H9B,H9C)
;
_shelx_shelxl_version_number 2016/6
_olex2_date_sample_data_collection 2017-12-01
_olex2_submission_special_instructions 'No special instructions were received'
_oxdiff_exptl_absorpt_empirical_details
;
Empirical correction (ABSPACK) includes:
- Absorption correction using spherical harmonics
- Frame scaling
;
_oxdiff_exptl_absorpt_empirical_full_max 1.044
_oxdiff_exptl_absorpt_empirical_full_min 0.970

loop_
_space_group_symop_operation_xyz
'x, y, z'
'x, -y, z+1/2'
'x+1/2, y+1/2, z'
'x+1/2, -y+1/2, z+1/2'

loop_
_atom_site_label
_atom_site_type_symbol
_atom_site_fract_x
_atom_site_fract_y
_atom_site_fract_z
_atom_site_U_iso_or_equiv
_atom_site_adp_type
_atom_site_occupancy
_atom_site_site_symmetry_order
_atom_site_calc_flag
_atom_site_refinement_flags_posn
_atom_site_refinement_flags_adp
_atom_site_refinement_flags_occupancy
_atom_site_disorder_assembly
_atom_site_disorder_group
Cl1 Cl 0.58892(10) 0.32709(8) 0.31559(6) 0.0467(3) Uani 1 1 d . . . . .
O1 O 0.6247(2) 0.49635(17) 0.43676(16) 0.0268(5) Uani 1 1 d . . . . .
O2 O 0.8279(2) 0.5420(2) 0.4426(2) 0.0411(6) Uani 1 1 d . . . . .
N1 N 0.8179(2) 0.3212(2) 0.56777(18) 0.0248(5) Uani 1 1 d . . . . .
N2 N 0.7042(2) 0.4682(2) 0.61190(18) 0.0238(5) Uani 1 1 d . . . . .
N3 N 0.6065(3) 0.2068(2) 0.45267(17) 0.0267(5) Uani 1 1 d . . . . .
C1 C 0.6578(3) 0.3955(3) 0.4718(2) 0.0228(5) Uani 1 1 d . . . . .
C2 C 0.7278(3) 0.3942(2) 0.5531(2) 0.0210(5) Uani 1 1 d . . . . .
C3 C 0.6212(3) 0.3071(3) 0.4242(2) 0.0252(6) Uani 1 1 d . . . . .
C4 C 0.8036(3) 0.5157(3) 0.6685(2) 0.0326(7) Uani 1 1 d . . . . .
H4A H 0.795578 0.490231 0.726062 0.049 Uiso 1 1 calc GR . . . .
H4B H 0.796483 0.592889 0.667431 0.049 Uiso 1 1 calc GR . . . .
H4C H 0.883577 0.494894 0.649045 0.049 Uiso 1 1 calc GR . . . .
C5 C 0.5828(3) 0.5186(3) 0.6168(3) 0.0333(7) Uani 1 1 d . . . . .
H5A H 0.588462 0.593337 0.601287 0.050 Uiso 1 1 calc GR . . . .
H5B H 0.555678 0.512833 0.674233 0.050 Uiso 1 1 calc GR . . . .
H5C H 0.523765 0.482990 0.577988 0.050 Uiso 1 1 calc GR . . . .
C6 C 0.8536(3) 0.2840(3) 0.6551(2) 0.0324(7) Uani 1 1 d . . . . .
H6A H 0.933557 0.313668 0.672901 0.049 Uiso 1 1 calc GR . . . .
H6B H 0.858402 0.206655 0.655760 0.049 Uiso 1 1 calc GR . . . .
H6C H 0.792284 0.307430 0.693719 0.049 Uiso 1 1 calc GR . . . .
C7 C 0.8856(3) 0.2707(3) 0.5001(3) 0.0338(7) Uani 1 1 d . . . . .
H7A H 0.855155 0.198568 0.490763 0.051 Uiso 1 1 calc GR . . . .
H7B H 0.972985 0.268445 0.516769 0.051 Uiso 1 1 calc GR . . . .
H7C H 0.873201 0.311694 0.448225 0.051 Uiso 1 1 calc GR . . . .
C8 C 0.5781(3) 0.1850(3) 0.5411(2) 0.0274(6) Uani 1 1 d . . . . .
H8A H 0.652350 0.161007 0.572513 0.041 Uiso 1 1 calc GR . . . .
H8B H 0.515296 0.129890 0.542374 0.041 Uiso 1 1 calc GR . . . .
H8C H 0.547961 0.249657 0.566806 0.041 Uiso 1 1 calc GR . . . .
C9 C 0.6143(4) 0.1113(3) 0.3972(3) 0.0408(9) Uani 1 1 d . . . . .
H9A H 0.665734 0.057562 0.425820 0.061 Uiso 1 1 calc GR . . . .
H9B H 0.650298 0.131492 0.344474 0.061 Uiso 1 1 calc GR . . . .
H9C H 0.532144 0.082646 0.385097 0.061 Uiso 1 1 calc GR . . . .
C10 C 0.7215(3) 0.5636(3) 0.4212(2) 0.0282(6) Uani 1 1 d . . . . .
C11 C 0.6790(3) 0.6627(3) 0.3758(2) 0.0274(6) Uani 1 1 d . . . . .
C12 C 0.5641(4) 0.6690(3) 0.3315(2) 0.0358(8) Uani 1 1 d . . . . .
H12 H 0.509220 0.610921 0.331260 0.043 Uiso 1 1 calc R . . . .
C13 C 0.5316(4) 0.7628(3) 0.2877(3) 0.0449(9) Uani 1 1 d . . . . .
H13 H 0.455108 0.767266 0.256941 0.054 Uiso 1 1 calc R . . . .
C14 C 0.6115(5) 0.8492(3) 0.2892(3) 0.0482(11) Uani 1 1 d . . . . .
H14 H 0.588306 0.912112 0.260170 0.058 Uiso 1 1 calc R . . . .
C15 C 0.7247(4) 0.8436(3) 0.3331(3) 0.0421(9) Uani 1 1 d . . . . .
H15 H 0.778317 0.902569 0.333542 0.050 Uiso 1 1 calc R . . . .
C16 C 0.7602(4) 0.7504(3) 0.3769(2) 0.0351(7) Uani 1 1 d . . . . .
H16 H 0.837385 0.746527 0.406740 0.042 Uiso 1 1 calc R . . . .
P1 P 0.23484(8) 0.39279(7) 0.62342(6) 0.02849(18) Uani 1 1 d . . . . .
F1 F 0.1114(3) 0.4424(3) 0.6609(3) 0.0622(11) Uani 0.816(4) 1 d . U P A 1
F2 F 0.3557(3) 0.3418(3) 0.5897(3) 0.0705(13) Uani 0.816(4) 1 d . U P A 1
F3 F 0.2886(4) 0.5105(4) 0.6121(4) 0.0753(17) Uani 0.816(4) 1 d . U P A 1
F4 F 0.1630(5) 0.3991(4) 0.5336(3) 0.0819(14) Uani 0.816(4) 1 d . U P A 1
F5 F 0.1774(4) 0.2754(3) 0.6358(3) 0.0670(12) Uani 0.816(4) 1 d . U P A 1
F6 F 0.2983(4) 0.3884(5) 0.7164(3) 0.0969(16) Uani 0.816(4) 1 d . U P A 1
F1B F 0.1205(11) 0.4379(10) 0.5693(10) 0.067(4) Uani 0.184(4) 1 d . U P A 2
F2B F 0.3557(12) 0.3461(12) 0.6666(10) 0.078(4) Uani 0.184(4) 1 d G U P A 2
F3B F 0.2769(13) 0.5067(10) 0.6448(10) 0.054(4) Uani 0.184(4) 1 d G U P A 2
F4B F 0.3125(12) 0.4040(12) 0.5351(8) 0.073(3) Uani 0.184(4) 1 d G U P A 2
F5B F 0.2018(11) 0.2762(9) 0.5896(9) 0.058(4) Uani 0.184(4) 1 d G U P A 2
F6B F 0.1645(13) 0.3795(13) 0.6999(8) 0.084(3) Uani 0.184(4) 1 d G U P A 2

loop_
_atom_site_aniso_label
_atom_site_aniso_U_11
_atom_site_aniso_U_22
_atom_site_aniso_U_33
_atom_site_aniso_U_23
_atom_site_aniso_U_13
_atom_site_aniso_U_12
Cl1 0.0735(7) 0.0437(5) 0.0217(4) 0.0057(4) -0.0099(4) -0.0211(5)
O1 0.0274(10) 0.0204(10) 0.0315(12) 0.0079(9) -0.0077(9) -0.0030(8)
O2 0.0297(12) 0.0359(14) 0.0572(18) 0.0168(13) -0.0025(11) -0.0055(10)
N1 0.0244(12) 0.0245(12) 0.0250(12) 0.0037(10) -0.0022(10) 0.0032(10)
N2 0.0227(12) 0.0219(12) 0.0268(13) -0.0050(10) 0.0002(10) -0.0024(9)
N3 0.0362(14) 0.0218(12) 0.0218(12) -0.0012(10) -0.0004(11) -0.0056(10)
C1 0.0243(13) 0.0209(13) 0.0228(13) 0.0045(10) -0.0031(11) 0.0003(10)
C2 0.0224(12) 0.0192(13) 0.0212(13) 0.0013(10) 0.0000(10) -0.0032(10)
C3 0.0298(15) 0.0260(14) 0.0195(13) 0.0025(11) -0.0008(12) -0.0035(12)
C4 0.0315(16) 0.0317(17) 0.0336(18) -0.0082(14) -0.0075(14) -0.0040(13)
C5 0.0281(16) 0.0293(16) 0.042(2) -0.0083(15) 0.0013(14) 0.0006(13)
C6 0.0346(17) 0.0284(16) 0.0331(17) 0.0100(13) -0.0072(14) -0.0031(13)
C7 0.0290(15) 0.0330(17) 0.0397(19) -0.0034(15) 0.0037(14) 0.0083(13)
C8 0.0318(16) 0.0237(15) 0.0265(15) 0.0046(12) 0.0001(13) -0.0064(11)
C9 0.056(2) 0.0275(17) 0.040(2) -0.0077(15) 0.0110(18) -0.0074(16)
C10 0.0337(16) 0.0217(14) 0.0288(16) 0.0044(12) -0.0023(13) -0.0049(12)
C11 0.0408(18) 0.0200(14) 0.0215(14) 0.0021(11) 0.0019(13) 0.0003(12)
C12 0.046(2) 0.0266(16) 0.034(2) 0.0060(14) -0.0051(15) 0.0042(14)
C13 0.061(3) 0.037(2) 0.036(2) 0.0079(17) -0.0056(19) 0.0133(18)
C14 0.084(3) 0.0249(17) 0.036(2) 0.0082(15) 0.012(2) 0.0134(19)
C15 0.070(3) 0.0189(16) 0.039(2) -0.0001(14) 0.016(2) -0.0037(15)
C16 0.048(2) 0.0257(16) 0.0319(17) 0.0016(13) 0.0063(16) -0.0046(14)
P1 0.0270(4) 0.0216(4) 0.0369(4) -0.0017(3) 0.0018(3) 0.0002(3)
F1 0.0307(14) 0.055(2) 0.102(3) -0.035(2) 0.0199(16) -0.0029(13)
F2 0.0465(16) 0.0504(19) 0.119(4) -0.026(2) 0.044(2) 0.0008(14)
F3 0.0382(17) 0.0341(19) 0.155(5) 0.017(2) 0.021(2) -0.0028(14)
F4 0.089(3) 0.104(4) 0.051(2) 0.008(2) -0.012(2) -0.009(2)
F5 0.0533(19) 0.0297(16) 0.120(4) 0.019(2) 0.018(2) -0.0047(13)
F6 0.084(3) 0.147(4) 0.057(3) -0.007(3) -0.030(2) 0.009(3)
F1B 0.060(6) 0.053(6) 0.086(7) 0.003(6) -0.007(6) 0.004(5)
F2B 0.067(6) 0.073(6) 0.091(7) 0.001(6) -0.013(6) 0.014(5)
F3B 0.043(6) 0.027(6) 0.094(8) -0.035(6) 0.027(6) -0.019(5)
F4B 0.071(6) 0.085(6) 0.065(6) -0.010(6) 0.016(5) -0.033(5)
F5B 0.046(6) 0.032(6) 0.098(8) -0.014(6) 0.020(6) -0.015(5)
F6B 0.075(6) 0.092(6) 0.085(6) -0.010(5) 0.011(5) -0.023(5)

loop_
_atom_type_symbol
_atom_type_description
_atom_type_scat_dispersion_real
_atom_type_scat_dispersion_imag
_atom_type_scat_source
C C 0.0033 0.0016 'International Tables Vol C Tables 4.2.6.8 and 6.1.1.4'
H H 0.0000 0.0000 'International Tables Vol C Tables 4.2.6.8 and 6.1.1.4'
Cl Cl 0.1484 0.1585 'International Tables Vol C Tables 4.2.6.8 and 6.1.1.4'
F F 0.0171 0.0103 'International Tables Vol C Tables 4.2.6.8 and 6.1.1.4'
N N 0.0061 0.0033 'International Tables Vol C Tables 4.2.6.8 and 6.1.1.4'
O O 0.0106 0.0060 'International Tables Vol C Tables 4.2.6.8 and 6.1.1.4'
P P 0.1023 0.0942 'International Tables Vol C Tables 4.2.6.8 and 6.1.1.4'

loop_
_exptl_crystal_face_index_h
_exptl_crystal_face_index_k
_exptl_crystal_face_index_l
_exptl_crystal_face_perp_dist
-1 -1 0 0.0960
1 1 0 0.0880
-1 1 0 0.0532
1 -1 0 0.0872
0 0 1 0.2008
0 0 -1 0.2008
-1 1 1 0.1201
1 -1 -1 0.1581
0 2 -1 0.1403
-2 0 0 0.0872
2 0 0 0.0892
-2 0 2 0.1391
-1 1 -1 0.1141

loop_
_geom_angle_atom_site_label_1
_geom_angle_atom_site_label_2
_geom_angle_atom_site_label_3
_geom_angle
C10 O1 C1 115.8(2)
C2 N1 C6 121.5(3)
C2 N1 C7 123.4(3)
C7 N1 C6 115.0(3)
C2 N2 C4 122.1(3)
C2 N2 C5 122.4(3)
C5 N2 C4 114.9(3)
C3 N3 C8 121.6(3)
C3 N3 C9 122.8(3)
C8 N3 C9 115.5(3)
O1 C1 C2 117.6(3)
C3 C1 O1 116.2(3)
C3 C1 C2 126.2(3)
N1 C2 C1 119.9(3)
N2 C2 N1 120.7(3)
N2 C2 C1 119.4(3)
N3 C3 Cl1 116.1(2)
N3 C3 C1 126.9(3)
C1 C3 Cl1 117.0(2)
N2 C4 H4A 109.5
N2 C4 H4B 109.5
N2 C4 H4C 109.5
H4A C4 H4B 109.5
H4A C4 H4C 109.5
H4B C4 H4C 109.5
N2 C5 H5A 109.5
N2 C5 H5B 109.5
N2 C5 H5C 109.5
H5A C5 H5B 109.5
H5A C5 H5C 109.5
H5B C5 H5C 109.5
N1 C6 H6A 109.5
N1 C6 H6B 109.5
N1 C6 H6C 109.5
H6A C6 H6B 109.5
H6A C6 H6C 109.5
H6B C6 H6C 109.5
N1 C7 H7A 109.5
N1 C7 H7B 109.5
N1 C7 H7C 109.5
H7A C7 H7B 109.5
H7A C7 H7C 109.5
H7B C7 H7C 109.5
N3 C8 H8A 109.5
N3 C8 H8B 109.5
N3 C8 H8C 109.5
H8A C8 H8B 109.5
H8A C8 H8C 109.5
H8B C8 H8C 109.5
N3 C9 H9A 109.5
N3 C9 H9B 109.5
N3 C9 H9C 109.5
H9A C9 H9B 109.5
H9A C9 H9C 109.5
H9B C9 H9C 109.5
O1 C10 C11 112.0(3)
O2 C10 O1 122.3(3)
O2 C10 C11 125.7(3)
C12 C11 C10 122.1(3)
C12 C11 C16 120.1(3)
C16 C11 C10 117.8(3)
C11 C12 H12 120.3
C11 C12 C13 119.3(4)
C13 C12 H12 120.3
C12 C13 H13 119.8
C14 C13 C12 120.4(4)
C14 C13 H13 119.8
C13 C14 H14 119.7
C15 C14 C13 120.6(4)
C15 C14 H14 119.7
C14 C15 H15 119.9
C14 C15 C16 120.3(4)
C16 C15 H15 119.9
C11 C16 H16 120.3
C15 C16 C11 119.3(4)
C15 C16 H16 120.3
F2 P1 F1 178.0(3)
F2 P1 F3 91.3(2)
F2 P1 F4 95.5(3)
F2 P1 F5 90.2(2)
F2 P1 F6 88.3(3)
F3 P1 F1 90.0(2)
F3 P1 F5 178.5(2)
F4 P1 F1 86.0(2)
F4 P1 F3 91.1(3)
F4 P1 F5 88.8(3)
F4 P1 F6 176.1(3)
F5 P1 F1 88.5(2)
F6 P1 F1 90.1(3)
F6 P1 F3 89.6(3)
F6 P1 F5 90.4(3)
F1B P1 F4B 86.2(5)
F1B P1 F5B 89.5(5)
F2B P1 F1B 173.0(7)
F2B P1 F4B 87.0(4)
F2B P1 F5B 88.4(5)
F3B P1 F1B 90.1(5)
F3B P1 F2B 91.1(5)
F3B P1 F4B 87.1(4)
F3B P1 F5B 172.0(7)
F5B P1 F4B 84.9(4)
F6B P1 F1B 93.4(5)
F6B P1 F2B 93.4(6)
F6B P1 F3B 94.9(5)
F6B P1 F4B 178.0(6)
F6B P1 F5B 93.1(5)

loop_
_geom_bond_atom_site_label_1
_geom_bond_atom_site_label_2
_geom_bond_distance
Cl1 C3 1.730(3)
O1 C1 1.402(4)
O1 C10 1.363(4)
O2 C10 1.202(4)
N1 C2 1.335(4)
N1 C6 1.471(4)
N1 C7 1.453(4)
N2 C2 1.332(4)
N2 C4 1.471(4)
N2 C5 1.450(4)
N3 C3 1.333(4)
N3 C8 1.454(4)
N3 C9 1.471(4)
C1 C2 1.440(4)
C1 C3 1.370(5)
C4 H4A 0.9600
C4 H4B 0.9600
C4 H4C 0.9600
C5 H5A 0.9600
C5 H5B 0.9600
C5 H5C 0.9600
C6 H6A 0.9600
C6 H6B 0.9600
C6 H6C 0.9600
C7 H7A 0.9600
C7 H7B 0.9600
C7 H7C 0.9600
C8 H8A 0.9600
C8 H8B 0.9600
C8 H8C 0.9600
C9 H9A 0.9600
C9 H9B 0.9600
C9 H9C 0.9600
C10 C11 1.478(4)
C11 C12 1.383(5)
C11 C16 1.393(5)
C12 H12 0.9300
C12 C13 1.385(5)
C13 H13 0.9300
C13 C14 1.370(7)
C14 H14 0.9300
C14 C15 1.364(7)
C15 H15 0.9300
C15 C16 1.385(5)
C16 H16 0.9300
P1 F1 1.598(3)
P1 F2 1.558(3)
P1 F3 1.582(5)
P1 F4 1.566(4)
P1 F5 1.596(4)
P1 F6 1.571(4)
P1 F1B 1.556(12)
P1 F2B 1.541(12)
P1 F3B 1.514(12)
P1 F4B 1.653(12)
P1 F5B 1.572(11)
P1 F6B 1.455(11)

loop_
_geom_torsion_atom_site_label_1
_geom_torsion_atom_site_label_2
_geom_torsion_atom_site_label_3
_geom_torsion_atom_site_label_4
_geom_torsion
O1 C1 C2 N1 -142.1(3)
O1 C1 C2 N2 35.9(4)
O1 C1 C3 Cl1 21.5(4)
O1 C1 C3 N3 -157.9(3)
O1 C10 C11 C12 -19.1(5)
O1 C10 C11 C16 162.4(3)
O2 C10 C11 C12 160.7(4)
O2 C10 C11 C16 -17.8(5)
C1 O1 C10 O2 -6.0(5)
C1 O1 C10 C11 173.7(3)
C2 C1 C3 Cl1 -157.6(3)
C2 C1 C3 N3 23.0(5)
C3 C1 C2 N1 37.0(5)
C3 C1 C2 N2 -145.0(3)
C4 N2 C2 N1 34.7(5)
C4 N2 C2 C1 -143.3(3)
C5 N2 C2 N1 -154.2(3)
C5 N2 C2 C1 27.9(4)
C6 N1 C2 N2 29.1(4)
C6 N1 C2 C1 -153.0(3)
C7 N1 C2 N2 -152.5(3)
C7 N1 C2 C1 25.5(4)
C8 N3 C3 Cl1 -153.6(2)
C8 N3 C3 C1 25.7(5)
C9 N3 C3 Cl1 24.8(4)
C9 N3 C3 C1 -155.9(4)
C10 O1 C1 C2 59.6(4)
C10 O1 C1 C3 -119.6(3)
C10 C11 C12 C13 -177.6(4)
C10 C11 C16 C15 178.3(3)
C11 C12 C13 C14 -1.1(6)
C12 C11 C16 C15 -0.2(5)
C12 C13 C14 C15 0.8(7)
C13 C14 C15 C16 -0.2(6)
C14 C15 C16 C11 -0.1(6)
C16 C11 C12 C13 0.8(6)

loop_
_exptl_oxdiff_crystal_face_indexfrac_h
_exptl_oxdiff_crystal_face_indexfrac_k
_exptl_oxdiff_crystal_face_indexfrac_l
_exptl_oxdiff_crystal_face_x
_exptl_oxdiff_crystal_face_y
_exptl_oxdiff_crystal_face_z
-0.9840 -0.9831 -0.0004 0.0731 0.0254 0.0378
0.9840 0.9831 0.0004 -0.0731 -0.0254 -0.0378
-0.9397 0.9761 -0.0057 -0.0331 0.0598 0.0483
0.9397 -0.9761 0.0057 0.0331 -0.0598 -0.0483
-0.0185 0.0029 0.9881 0.0061 0.0292 -0.0336
0.0185 -0.0029 -0.9881 -0.0061 -0.0292 0.0336
-0.9582 0.9790 0.9824 -0.0270 0.0890 0.0147
0.9582 -0.9790 -0.9824 0.0270 -0.0890 -0.0147
0.0628 1.9563 -0.9934 -0.1123 0.0052 0.0440
-1.9237 -0.0070 -0.0060 0.0400 0.0851 0.0860
1.9237 0.0070 0.0060 -0.0400 -0.0851 -0.0860
-1.9606 -0.0012 1.9701 0.0521 0.1436 0.0189
-0.9212 0.9732 -0.9937 -0.0392 0.0305 0.0818
